data_7026557
loop_
_publ_author_name
'Singh, Amit Pratap'
'Ali, Afsar'
'Gupta, Rajeev'

_publ_section_title
;
 Cobalt complexes as the building blocks: {Co3+-Zn2+} heterobimetallic
 networks and their properties.
;
_journal_issue 35
_journal_name_full 'Dalton transactions (Cambridge, England : 2003)'
_journal_page_first 8135
_journal_page_last 8138
_journal_paper_doi 10.1039/c0dt00511h
_journal_volume 39
_journal_year 2010
_chemical_formula_moiety 'C34 H22 Co N10 O4, C8 H20 N'
_chemical_formula_sum 'C42 H42 Co N11 O4'
_chemical_formula_weight 823.80
_chemical_name_systematic
;
?
;
_space_group_IT_number 15
_symmetry_cell_setting monoclinic
_symmetry_space_group_name_Hall '-C 2yc'
_symmetry_space_group_name_H-M 'C 1 2/c 1'
_atom_sites_solution_hydrogens geom
_atom_sites_solution_primary direct
_atom_sites_solution_secondary difmap
_audit_creation_method SHELXL-97
_cell_angle_alpha 90.000(5)
_cell_angle_beta 90.893(5)
_cell_angle_gamma 90.000(5)
_cell_formula_units_Z 4
_cell_length_a 17.101(5)
_cell_length_b 10.454(5)
_cell_length_c 23.321(5)
_cell_measurement_reflns_used 7216
_cell_measurement_temperature 293(2)
_cell_measurement_theta_max 34.7799
_cell_measurement_theta_min 3.4578
_cell_volume 4169(3)
_computing_cell_refinement
;CrysAlisPro, Oxford Diffraction Ltd.,
Version 1.171.33.49b (release 14-10-2009 CrysAlis171 .NET)
(compiled Oct 14 2009,10:37:23)
;
_computing_data_collection
;CrysAlisPro, Oxford Diffraction Ltd.,
Version 1.171.33.49b (release 14-10-2009 CrysAlis171 .NET)
(compiled Oct 14 2009,10:37:23)
;
_computing_data_reduction
;CrysAlisPro, Oxford Diffraction Ltd.,
Version 1.171.33.49b (release 14-10-2009 CrysAlis171 .NET)
(compiled Oct 14 2009,10:37:23)
;
_computing_structure_refinement 'SHELXL-97 (Sheldrick, 1997)'
_computing_structure_solution 'SHELXL-97 (Sheldrick, 1997)'
_diffrn_ambient_temperature 293(2)
_diffrn_detector_area_resol_mean 15.9853
_diffrn_measured_fraction_theta_full 0.985
_diffrn_measured_fraction_theta_max 0.985
_diffrn_measurement_device_type 'Xcalibur, Sapphire3'
_diffrn_measurement_method '\w scans'
_diffrn_radiation_monochromator graphite
_diffrn_radiation_source 'fine-focus sealed tube'
_diffrn_radiation_type MoK\a
_diffrn_radiation_wavelength 0.71069
_diffrn_reflns_av_R_equivalents 0.0222
_diffrn_reflns_av_sigmaI/netI 0.0229
_diffrn_reflns_limit_h_max 20
_diffrn_reflns_limit_h_min -16
_diffrn_reflns_limit_k_max 9
_diffrn_reflns_limit_k_min -12
_diffrn_reflns_limit_l_max 28
_diffrn_reflns_limit_l_min -24
_diffrn_reflns_number 9323
_diffrn_reflns_theta_full 25.49
_diffrn_reflns_theta_max 25.49
_diffrn_reflns_theta_min 3.46
_exptl_absorpt_coefficient_mu 0.467
_exptl_absorpt_correction_T_max 0.937
_exptl_absorpt_correction_T_min 0.902
_exptl_absorpt_correction_type multi-scan
_exptl_absorpt_process_details
;CrysAlisPro, Oxford Diffraction Ltd.,
Version 1.171.33.49b (release 14-10-2009 CrysAlis171 .NET)
(compiled Oct 14 2009,10:37:23)
Empirical absorption correction using spherical harmonics,
implemented in SCALE3 ABSPACK scaling algorithm.
;
_exptl_crystal_colour Green
_exptl_crystal_density_diffrn 1.313
_exptl_crystal_density_method 'not measured'
_exptl_crystal_description Block
_exptl_crystal_F_000 1720
_exptl_crystal_size_max 0.22
_exptl_crystal_size_mid 0.19
_exptl_crystal_size_min 0.14
_refine_diff_density_max 1.202
_refine_diff_density_min -0.712
_refine_diff_density_rms 0.118
_refine_ls_extinction_method none
_refine_ls_goodness_of_fit_ref 1.046
_refine_ls_hydrogen_treatment constr
_refine_ls_matrix_type full
_refine_ls_number_parameters 264
_refine_ls_number_reflns 3826
_refine_ls_number_restraints 183
_refine_ls_restrained_S_all 1.111
_refine_ls_R_factor_all 0.0918
_refine_ls_R_factor_gt 0.0842
_refine_ls_shift/su_max 0.000
_refine_ls_shift/su_mean 0.000
_refine_ls_structure_factor_coef Fsqd
_refine_ls_weighting_details 'calc w=1/[\s^2^(Fo^2^)+(0.1563P)^2^+15.9281P] where P=(Fo^2^+2Fc^2^)/3'
_refine_ls_weighting_scheme calc
_refine_ls_wR_factor_gt 0.2308
_refine_ls_wR_factor_ref 0.2383
_reflns_number_gt 3372
_reflns_number_total 3826
_reflns_threshold_expression >2sigma(I)
_cod_data_source_file c0dt00511h.txt
_cod_data_source_block 3
_cod_original_sg_symbol_H-M 'C 2/c'
_cod_database_code 7026557

loop_
_symmetry_equiv_pos_as_xyz
'x, y, z'
'-x, y, -z+1/2'
'x+1/2, y+1/2, z'
'-x+1/2, y+1/2, -z+1/2'
'-x, -y, -z'
'x, -y, z-1/2'
'-x+1/2, -y+1/2, -z'
'x+1/2, -y+1/2, z-1/2'

loop_
_atom_site_label
_atom_site_type_symbol
_atom_site_fract_x
_atom_site_fract_y
_atom_site_fract_z
_atom_site_U_iso_or_equiv
_atom_site_adp_type
_atom_site_occupancy
_atom_site_symmetry_multiplicity
_atom_site_calc_flag
_atom_site_refinement_flags
Co1 Co 0.5000 0.05800(7) 0.7500 0.0267(3) Uani 1 2 d SU
N5 N 0.38936(19) 0.0647(3) 0.74901(15) 0.0264(7) Uani 1 1 d U
O2 O 0.3872(2) 0.3146(3) 0.84852(16) 0.0493(9) Uani 1 1 d U
O1 O 0.3715(2) -0.1865(3) 0.65158(15) 0.0467(9) Uani 1 1 d U
N2 N 0.48486(19) 0.1911(3) 0.80880(15) 0.0297(7) Uani 1 1 d U
N1 N 0.4774(2) -0.0785(3) 0.69225(15) 0.0290(7) Uani 1 1 d U
C5 C 0.3538(2) 0.1515(4) 0.78168(18) 0.0306(9) Uani 1 1 d U
C13 C 0.4099(2) 0.2290(4) 0.81678(19) 0.0339(9) Uani 1 1 d U
C4 C 0.3491(2) -0.0128(4) 0.71372(18) 0.0305(9) Uani 1 1 d U
C7 C 0.4006(2) -0.1034(4) 0.68242(18) 0.0301(9) Uani 1 1 d U
C8 C 0.5320(2) -0.1589(4) 0.66526(18) 0.0325(9) Uani 1 1 d U
C3 C 0.2685(3) -0.0026(5) 0.7088(2) 0.0401(10) Uani 1 1 d U
H3 H 0.2399 -0.0546 0.6824 0.048 Uiso 1 1 calc R
C6 C 0.2726(3) 0.1633(5) 0.7801(2) 0.0406(10) Uani 1 1 d U
H6 H 0.2469 0.2235 0.8038 0.049 Uiso 1 1 calc R
C14 C 0.5434(2) 0.2551(4) 0.84150(19) 0.0343(9) Uani 1 1 d U
N9 N 0.6398(3) -0.3167(6) 0.6093(2) 0.0693(15) Uani 1 1 d U
C2 C 0.2304(3) 0.0847(5) 0.7430(2) 0.0463(12) Uani 1 1 d U
H2 H 0.1750 0.0910 0.7411 0.056 Uiso 1 1 calc R
C9 C 0.5275(3) -0.2921(5) 0.6681(2) 0.0462(11) Uani 1 1 d U
H9 H 0.4875 -0.3322 0.6894 0.055 Uiso 1 1 calc R
C12 C 0.5935(3) -0.1067(6) 0.6347(2) 0.0501(12) Uani 1 1 d U
H12 H 0.5998 -0.0166 0.6322 0.060 Uiso 1 1 calc R
C11 C 0.6454(4) -0.1879(7) 0.6081(3) 0.0686(17) Uani 1 1 d U
H11 H 0.6875 -0.1509 0.5878 0.082 Uiso 1 1 calc R
C10 C 0.5817(4) -0.3650(6) 0.6396(3) 0.0635(16) Uani 1 1 d U
H10 H 0.5771 -0.4555 0.6417 0.076 Uiso 1 1 calc R
N11 N 0.2500 0.2500 1.0000 0.167(6) Uani 1 2 d SDU
C15 C 0.5699(4) 0.3750(7) 0.8251(3) 0.0704(17) Uani 1 1 d U
H15 H 0.5512 0.4125 0.7904 0.084 Uiso 1 1 calc R
N7 N 0.6568(3) 0.3860(7) 0.9064(3) 0.0775(16) Uani 1 1 d U
C18 C 0.5753(5) 0.2053(7) 0.8894(3) 0.082(2) Uani 1 1 d U
H18 H 0.5605 0.1222 0.9017 0.098 Uiso 1 1 calc R
C16 C 0.6227(5) 0.4386(8) 0.8587(3) 0.083(2) Uani 1 1 d U
H16 H 0.6365 0.5235 0.8484 0.100 Uiso 1 1 calc R
C17 C 0.6299(5) 0.2751(9) 0.9211(4) 0.095(2) Uani 1 1 d U
H17 H 0.6487 0.2391 0.9561 0.114 Uiso 1 1 calc R
C35 C 0.2518(8) 0.3458(12) 0.9481(5) 0.123(4) Uani 1 1 d DU
H35A H 0.3058 0.3531 0.9339 0.147 Uiso 1 1 calc R
H35B H 0.2180 0.3132 0.9165 0.147 Uiso 1 1 calc R
C36 C 0.2229(9) 0.4761(16) 0.9671(7) 0.164(5) Uani 1 1 d U
H36A H 0.2241 0.5355 0.9346 0.246 Uiso 1 1 calc R
H36B H 0.2569 0.5085 0.9981 0.246 Uiso 1 1 calc R
H36C H 0.1693 0.4686 0.9808 0.246 Uiso 1 1 calc R
C37 C 0.3355(16) 0.190(4) 0.9960(18) 0.47(3) Uani 1 1 d DU
H37A H 0.3244 0.1469 0.9590 0.565 Uiso 1 1 calc R
H37B H 0.3597 0.2719 0.9841 0.565 Uiso 1 1 calc R
C38 C 0.416(2) 0.121(5) 1.006(2) 0.48(3) Uani 1 1 d DU
H38A H 0.4373 0.0971 0.9683 0.721 Uiso 1 1 calc R
H38B H 0.4081 0.0439 1.0287 0.721 Uiso 1 1 calc R
H38C H 0.4522 0.1787 1.0255 0.721 Uiso 1 1 calc R

loop_
_atom_site_aniso_label
_atom_site_aniso_U_11
_atom_site_aniso_U_22
_atom_site_aniso_U_33
_atom_site_aniso_U_23
_atom_site_aniso_U_13
_atom_site_aniso_U_12
Co1 0.0223(4) 0.0231(4) 0.0346(5) 0.000 0.0004(3) 0.000
N5 0.0218(15) 0.0258(16) 0.0316(16) 0.0024(13) 0.0013(12) -0.0010(12)
O2 0.0407(17) 0.0451(18) 0.062(2) -0.0219(16) 0.0064(15) 0.0052(14)
O1 0.0402(17) 0.0475(19) 0.0521(19) -0.0174(15) -0.0038(14) -0.0060(14)
N2 0.0270(16) 0.0252(16) 0.0368(17) -0.0036(13) 0.0012(13) 0.0008(13)
N1 0.0277(16) 0.0251(16) 0.0340(17) -0.0005(13) -0.0013(13) 0.0003(13)
C5 0.0260(18) 0.0262(18) 0.040(2) 0.0026(16) 0.0038(16) 0.0022(15)
C13 0.0292(19) 0.028(2) 0.044(2) -0.0021(17) 0.0037(16) 0.0018(16)
C4 0.0261(18) 0.0304(19) 0.0349(19) 0.0008(16) -0.0021(15) -0.0022(16)
C7 0.0278(19) 0.0284(19) 0.0341(19) -0.0013(16) -0.0033(15) -0.0053(16)
C8 0.0311(19) 0.031(2) 0.035(2) -0.0048(16) -0.0035(16) 0.0036(16)
C3 0.028(2) 0.043(2) 0.049(2) -0.0046(19) -0.0063(18) -0.0045(18)
C6 0.030(2) 0.039(2) 0.052(2) -0.0036(19) 0.0049(18) 0.0056(18)
C14 0.0282(19) 0.036(2) 0.039(2) -0.0087(17) 0.0015(16) 0.0016(16)
N9 0.062(3) 0.068(3) 0.078(3) -0.022(2) 0.010(2) 0.018(2)
C2 0.025(2) 0.053(3) 0.061(3) -0.001(2) -0.0002(19) 0.0017(19)
C9 0.051(3) 0.037(2) 0.050(2) -0.003(2) 0.002(2) 0.006(2)
C12 0.044(2) 0.050(3) 0.056(3) -0.012(2) 0.013(2) -0.004(2)
C11 0.056(3) 0.077(4) 0.073(3) -0.015(3) 0.019(3) 0.005(3)
C10 0.071(3) 0.049(3) 0.071(3) -0.011(3) -0.002(3) 0.016(3)
N11 0.180(8) 0.158(8) 0.162(8) -0.009(5) -0.007(5) 0.010(5)
C15 0.080(3) 0.073(3) 0.057(3) 0.004(3) -0.008(3) -0.035(3)
N7 0.062(3) 0.085(3) 0.085(3) -0.021(3) -0.018(3) -0.009(3)
C18 0.099(4) 0.061(3) 0.084(4) 0.003(3) -0.041(3) -0.010(3)
C16 0.087(4) 0.082(4) 0.081(4) -0.008(3) -0.001(3) -0.035(3)
C17 0.103(4) 0.090(4) 0.091(4) -0.002(3) -0.046(4) 0.008(4)
C35 0.129(5) 0.133(6) 0.106(5) -0.006(4) 0.005(4) 0.008(4)
C36 0.167(7) 0.164(7) 0.160(7) 0.005(5) -0.002(5) 0.010(5)
C37 0.47(3) 0.47(3) 0.47(3) -0.001(5) 0.009(6) 0.000(5)
C38 0.48(3) 0.48(3) 0.48(3) 0.000(5) 0.007(5) 0.001(5)

loop_
_atom_type_symbol
_atom_type_description
_atom_type_scat_dispersion_real
_atom_type_scat_dispersion_imag
_atom_type_scat_source
C C 0.0033 0.0016 'International Tables Vol C Tables 4.2.6.8 and 6.1.1.4'
H H 0.0000 0.0000 'International Tables Vol C Tables 4.2.6.8 and 6.1.1.4'
N N 0.0061 0.0033 'International Tables Vol C Tables 4.2.6.8 and 6.1.1.4'
O O 0.0106 0.0060 'International Tables Vol C Tables 4.2.6.8 and 6.1.1.4'
Co Co 0.3494 0.9721 'International Tables Vol C Tables 4.2.6.8 and 6.1.1.4'

loop_
_geom_angle_atom_site_label_1
_geom_angle_atom_site_label_2
_geom_angle_atom_site_label_3
_geom_angle
_geom_angle_site_symmetry_1
_geom_angle_site_symmetry_3
N5 Co1 N5 175.8(2) . 2_656
N5 Co1 N2 80.83(14) . .
N5 Co1 N2 96.17(14) 2_656 .
N5 Co1 N2 96.17(14) . 2_656
N5 Co1 N2 80.83(14) 2_656 2_656
N2 Co1 N2 90.3(2) . 2_656
N5 Co1 N1 80.54(14) . .
N5 Co1 N1 102.54(14) 2_656 .
N2 Co1 N1 161.27(14) . .
N2 Co1 N1 93.53(15) 2_656 .
N5 Co1 N1 102.54(14) . 2_656
N5 Co1 N1 80.54(14) 2_656 2_656
N2 Co1 N1 93.53(15) . 2_656
N2 Co1 N1 161.27(14) 2_656 2_656
N1 Co1 N1 88.7(2) . 2_656
C5 N5 C4 121.8(3) . .
C5 N5 Co1 118.8(3) . .
C4 N5 Co1 119.3(3) . .
C13 N2 C14 116.7(3) . .
C13 N2 Co1 115.8(3) . .
C14 N2 Co1 127.4(3) . .
C7 N1 C8 117.1(3) . .
C7 N1 Co1 115.3(3) . .
C8 N1 Co1 127.2(3) . .
N5 C5 C6 120.5(4) . .
N5 C5 C13 112.8(3) . .
C6 C5 C13 126.7(4) . .
O2 C13 N2 127.1(4) . .
O2 C13 C5 121.4(4) . .
N2 C13 C5 111.5(4) . .
N5 C4 C3 120.4(4) . .
N5 C4 C7 112.5(3) . .
C3 C4 C7 127.1(4) . .
O1 C7 N1 128.1(4) . .
O1 C7 C4 119.9(4) . .
N1 C7 C4 111.9(3) . .
C12 C8 C9 117.2(4) . .
C12 C8 N1 120.4(4) . .
C9 C8 N1 122.4(4) . .
C2 C3 C4 118.7(4) . .
C2 C3 H3 120.7 . .
C4 C3 H3 120.7 . .
C2 C6 C5 118.2(4) . .
C2 C6 H6 120.9 . .
C5 C6 H6 120.9 . .
C18 C14 C15 116.7(5) . .
C18 C14 N2 122.7(5) . .
C15 C14 N2 120.6(4) . .
C10 N9 C11 116.4(5) . .
C3 C2 C6 120.4(4) . .
C3 C2 H2 119.8 . .
C6 C2 H2 119.8 . .
C10 C9 C8 119.5(5) . .
C10 C9 H9 120.3 . .
C8 C9 H9 120.3 . .
C11 C12 C8 119.1(6) . .
C11 C12 H12 120.5 . .
C8 C12 H12 120.5 . .
N9 C11 C12 123.8(6) . .
N9 C11 H11 118.1 . .
C12 C11 H11 118.1 . .
N9 C10 C9 124.1(6) . .
N9 C10 H10 118.0 . .
C9 C10 H10 118.0 . .
C35 N11 C35 180.000(4) 7_557 .
C35 N11 C37 100.1(12) 7_557 7_557
C35 N11 C37 79.9(12) . 7_557
C35 N11 C37 79.9(12) 7_557 .
C35 N11 C37 100.1(12) . .
C37 N11 C37 180(3) 7_557 .
C16 C15 C14 120.0(6) . .
C16 C15 H15 120.0 . .
C14 C15 H15 120.0 . .
C17 N7 C16 115.3(6) . .
C14 C18 C17 120.0(7) . .
C14 C18 H18 120.0 . .
C17 C18 H18 120.0 . .
C15 C16 N7 123.0(7) . .
C15 C16 H16 118.5 . .
N7 C16 H16 118.5 . .
N7 C17 C18 124.6(7) . .
N7 C17 H17 117.7 . .
C18 C17 H17 117.7 . .
C36 C35 N11 109.8(9) . .
C36 C35 H35A 109.7 . .
N11 C35 H35A 109.7 . .
C36 C35 H35B 109.7 . .
N11 C35 H35B 109.7 . .
H35A C35 H35B 108.2 . .
C35 C36 H36A 109.5 . .
C35 C36 H36B 109.5 . .
H36A C36 H36B 109.5 . .
C35 C36 H36C 109.5 . .
H36A C36 H36C 109.5 . .
H36B C36 H36C 109.5 . .
C38 C37 N11 168(3) . .
C38 C37 H37A 93.9 . .
N11 C37 H37A 93.9 . .
C38 C37 H37B 93.9 . .
N11 C37 H37B 93.9 . .
H37A C37 H37B 103.1 . .
C37 C38 H38A 109.5 . .
C37 C38 H38B 109.5 . .
H38A C38 H38B 109.5 . .
C37 C38 H38C 109.5 . .
H38A C38 H38C 109.5 . .
H38B C38 H38C 109.5 . .

loop_
_geom_bond_atom_site_label_1
_geom_bond_atom_site_label_2
_geom_bond_distance
_geom_bond_site_symmetry_2
Co1 N5 1.893(3) .
Co1 N5 1.893(3) 2_656
Co1 N2 1.974(3) .
Co1 N2 1.974(3) 2_656
Co1 N1 1.996(3) .
Co1 N1 1.996(3) 2_656
N5 C5 1.337(5) .
N5 C4 1.338(5) .
O2 C13 1.228(5) .
O1 C7 1.228(5) .
N2 C13 1.358(5) .
N2 C14 1.417(5) .
N1 C7 1.356(5) .
N1 C8 1.410(5) .
C5 C6 1.394(6) .
C5 C13 1.491(6) .
C4 C3 1.386(6) .
C4 C7 1.492(6) .
C8 C12 1.391(7) .
C8 C9 1.397(7) .
C3 C2 1.382(7) .
C3 H3 0.9500 .
C6 C2 1.388(7) .
C6 H6 0.9500 .
C14 C18 1.341(8) .
C14 C15 1.389(8) .
N9 C10 1.327(9) .
N9 C11 1.350(9) .
C2 H2 0.9500 .
C9 C10 1.378(8) .
C9 H9 0.9500 .
C12 C11 1.382(8) .
C12 H12 0.9500 .
C11 H11 0.9500 .
C10 H10 0.9500 .
N11 C35 1.571(12) 7_557
N11 C35 1.571(12) .
N11 C37 1.594(19) 7_557
N11 C37 1.594(19) .
C15 C16 1.359(9) .
C15 H15 0.9500 .
N7 C17 1.296(11) .
N7 C16 1.363(10) .
C18 C17 1.389(11) .
C18 H18 0.9500 .
C16 H16 0.9500 .
C17 H17 0.9500 .
C35 C36 1.517(17) .
C35 H35A 0.9900 .
C35 H35B 0.9900 .
C36 H36A 0.9800 .
C36 H36B 0.9800 .
C36 H36C 0.9800 .
C37 C38 1.56(2) .
C37 H37A 0.9900 .
C37 H37B 0.9900 .
C38 H38A 0.9800 .
C38 H38B 0.9800 .
C38 H38C 0.9800 .
